data_1516284
loop_
_publ_author_name
'Mrou\'e, Kamal H'
'Power, William P.'

_publ_section_title
;
 High-field solid-state (67)Zn NMR spectroscopy of several zinc-amino acid
 complexes.
;
_journal_issue 1
_journal_name_full 'The journal of physical chemistry. A'
_journal_page_first 324
_journal_page_last 335
_journal_paper_doi 10.1021/jp908325n
_journal_volume 114
_journal_year 2010
_chemical_formula_sum 'C4 H10 N2 O5 Zn'
_chemical_formula_weight 231.51
_chemical_name_systematic
; 
 ? 
;
_space_group_IT_number 2
_symmetry_cell_setting triclinic
_symmetry_space_group_name_Hall '-P 1'
_symmetry_space_group_name_H-M 'P -1'
_atom_sites_solution_hydrogens geom
_atom_sites_solution_primary direct
_atom_sites_solution_secondary difmap
_audit_creation_method SHELXL-97
_cell_angle_alpha 106.112(7)
_cell_angle_beta 105.815(7)
_cell_angle_gamma 106.854(5)
_cell_formula_units_Z 4
_cell_length_a 9.090(3)
_cell_length_b 9.537(3)
_cell_length_c 10.420(5)
_cell_measurement_temperature 200(2)
_cell_volume 766.9(5)
_computing_structure_refinement 'SHELXL-97 (Sheldrick, 1997)'
_computing_structure_solution 'SHELXS-97 (Sheldrick, 1990)'
_diffrn_ambient_temperature 200(2)
_diffrn_measured_fraction_theta_full 0.981
_diffrn_measured_fraction_theta_max 0.981
_diffrn_radiation_monochromator graphite
_diffrn_radiation_source 'fine-focus sealed tube'
_diffrn_radiation_type MoK\a
_diffrn_radiation_wavelength 0.71073
_diffrn_reflns_av_R_equivalents 0.0212
_diffrn_reflns_av_sigmaI/netI 0.0337
_diffrn_reflns_limit_h_max 11
_diffrn_reflns_limit_h_min -11
_diffrn_reflns_limit_k_max 12
_diffrn_reflns_limit_k_min -12
_diffrn_reflns_limit_l_max 13
_diffrn_reflns_limit_l_min -13
_diffrn_reflns_number 6515
_diffrn_reflns_theta_full 27.99
_diffrn_reflns_theta_max 27.99
_diffrn_reflns_theta_min 3.48
_exptl_absorpt_coefficient_mu 3.188
_exptl_absorpt_correction_T_max 0.9390
_exptl_absorpt_correction_T_min 0.2879
_exptl_absorpt_correction_type empirical
_exptl_absorpt_process_details 'APEX II'
_exptl_crystal_colour Colourless
_exptl_crystal_density_diffrn 1.988
_exptl_crystal_density_method 'not measured'
_exptl_crystal_description Plate
_exptl_crystal_F_000 464
_exptl_crystal_size_max 0.52
_exptl_crystal_size_mid 0.12
_exptl_crystal_size_min 0.02
_refine_diff_density_max 1.823
_refine_diff_density_min -0.932
_refine_diff_density_rms 0.135
_refine_ls_extinction_method none
_refine_ls_goodness_of_fit_ref 1.410
_refine_ls_hydrogen_treatment constr
_refine_ls_matrix_type full
_refine_ls_number_parameters 229
_refine_ls_number_reflns 3628
_refine_ls_number_restraints 0
_refine_ls_restrained_S_all 1.410
_refine_ls_R_factor_all 0.0383
_refine_ls_R_factor_gt 0.0350
_refine_ls_shift/su_max 0.000
_refine_ls_shift/su_mean 0.000
_refine_ls_structure_factor_coef Fsqd
_refine_ls_weighting_details 'calc w=1/[\s^2^(Fo^2^)+(0.0159P)^2^+1.4930P] where P=(Fo^2^+2Fc^2^)/3'
_refine_ls_weighting_scheme calc
_refine_ls_wR_factor_gt 0.0911
_refine_ls_wR_factor_ref 0.0972
_reflns_number_gt 3370
_reflns_number_total 3628
_reflns_threshold_expression >2sigma(I)
_cod_data_source_file Znglycinate_monohydrate.cif
_cod_data_source_block zngly2_0ma
_cod_original_sg_symbol_H-M P-1
_cod_database_code 1516284

loop_
_symmetry_equiv_pos_as_xyz
'x, y, z'
'-x, -y, -z'

loop_
_atom_site_label
_atom_site_type_symbol
_atom_site_fract_x
_atom_site_fract_y
_atom_site_fract_z
_atom_site_U_iso_or_equiv
_atom_site_adp_type
_atom_site_occupancy
_atom_site_symmetry_multiplicity
_atom_site_calc_flag
_atom_site_refinement_flags
Zn1 Zn 0.99756(4) 0.93473(5) 0.75358(4) 0.01743(11) Uani 1 1 d .
Zn2 Zn 0.51015(5) 0.55845(5) 0.27859(4) 0.01896(11) Uani 1 1 d .
O1 O 1.1862(3) 1.0795(3) 0.9608(3) 0.0231(5) Uani 1 1 d .
O2 O 1.4617(3) 1.1933(4) 1.0721(3) 0.0316(6) Uani 1 1 d .
O3 O 0.8084(3) 0.8378(3) 0.5373(2) 0.0192(5) Uani 1 1 d .
O4 O 0.5340(3) 0.7567(3) 0.4329(3) 0.0239(5) Uani 1 1 d .
O5 O 0.6948(3) 0.6356(3) 0.2023(3) 0.0207(5) Uani 1 1 d .
O6 O 0.9623(3) 0.6839(4) 0.2508(3) 0.0303(6) Uani 1 1 d .
O7 O 0.3099(3) 0.3961(3) 0.3110(3) 0.0218(5) Uani 1 1 d .
O8 O 0.0334(3) 0.2667(3) 0.2139(3) 0.0223(5) Uani 1 1 d .
N1 N 1.1916(3) 0.9981(3) 0.6930(3) 0.0175(5) Uani 1 1 d .
H1A H 1.1829 0.9124 0.6192 0.021 Uiso 1 1 calc R
H1B H 1.1901 1.0777 0.6596 0.021 Uiso 1 1 calc R
N2 N 0.8340(4) 1.0284(4) 0.7922(3) 0.0235(6) Uani 1 1 d .
H2A H 0.8263 1.0264 0.8779 0.028 Uiso 1 1 calc R
H2B H 0.8732 1.1329 0.8022 0.028 Uiso 1 1 calc R
N3 N 0.6640(4) 0.4629(4) 0.3658(4) 0.0267(7) Uani 1 1 d .
H3A H 0.6748 0.4819 0.4601 0.032 Uiso 1 1 calc R
H3B H 0.6184 0.3546 0.3151 0.032 Uiso 1 1 calc R
N4 N 0.3129(3) 0.5065(3) 0.0981(3) 0.0174(5) Uani 1 1 d .
H4A H 0.3192 0.5981 0.0827 0.021 Uiso 1 1 calc R
H4B H 0.3182 0.4374 0.0195 0.021 Uiso 1 1 calc R
C1 C 1.3489(4) 1.0540(4) 0.8170(4) 0.0197(6) Uani 1 1 d .
H1B H 1.4351 1.1405 0.8109 0.024 Uiso 1 1 calc R
H1C H 1.3863 0.9657 0.8122 0.024 Uiso 1 1 calc R
C2 C 1.3310(4) 1.1149(4) 0.9619(4) 0.0200(6) Uani 1 1 d .
C3 C 0.6678(4) 0.9424(4) 0.6760(4) 0.0196(6) Uani 1 1 d .
H3B H 0.6220 1.0197 0.6554 0.024 Uiso 1 1 calc R
H3C H 0.5929 0.8751 0.7083 0.024 Uiso 1 1 calc R
C4 C 0.6729(4) 0.8391(4) 0.5394(3) 0.0155(6) Uani 1 1 d .
C5 C 0.8290(4) 0.5310(4) 0.3617(4) 0.0203(7) Uani 1 1 d .
H5A H 0.8650 0.4443 0.3263 0.024 Uiso 1 1 calc R
H5B H 0.9102 0.6023 0.4610 0.024 Uiso 1 1 calc R
C6 C 0.8291(4) 0.6239(4) 0.2648(3) 0.0179(6) Uani 1 1 d .
C7 C 0.1534(4) 0.4349(4) 0.1093(4) 0.0187(6) Uani 1 1 d .
H7A H 0.0723 0.3529 0.0137 0.022 Uiso 1 1 calc R
H7B H 0.1098 0.5177 0.1368 0.022 Uiso 1 1 calc R
C8 C 0.1700(4) 0.3601(4) 0.2198(4) 0.0167(6) Uani 1 1 d .
O9 O 1.7553(4) 1.2388(4) 1.5195(3) 0.0354(7) Uani 1 1 d .
H9A H 1.665(5) 1.243(5) 1.539(4) 0.015 Uiso 1 1 d .
H9B H 1.819(5) 1.248(5) 1.577(5) 0.015 Uiso 1 1 d .
O10 O 0.7395(3) 0.2515(4) 0.0095(3) 0.0298(6) Uani 1 1 d .
H10A H 0.798(6) 0.252(5) 0.057(5) 0.015 Uiso 1 1 d .
H10B H 0.658(5) 0.223(5) 0.053(4) 0.015 Uiso 1 1 d .

loop_
_atom_site_aniso_label
_atom_site_aniso_U_11
_atom_site_aniso_U_22
_atom_site_aniso_U_33
_atom_site_aniso_U_23
_atom_site_aniso_U_13
_atom_site_aniso_U_12
Zn1 0.01285(18) 0.0199(2) 0.0153(2) 0.00645(15) 0.00335(14) 0.00310(15)
Zn2 0.01351(19) 0.0250(2) 0.0151(2) 0.00724(16) 0.00393(15) 0.00506(16)
O1 0.0175(11) 0.0328(14) 0.0126(11) 0.0047(10) 0.0051(9) 0.0059(10)
O2 0.0157(12) 0.0457(17) 0.0172(13) 0.0040(12) 0.0011(10) 0.0030(12)
O3 0.0156(11) 0.0238(12) 0.0127(11) 0.0025(9) 0.0042(9) 0.0061(10)
O4 0.0146(11) 0.0254(13) 0.0195(12) -0.0014(10) 0.0015(9) 0.0060(10)
O5 0.0158(11) 0.0271(13) 0.0189(12) 0.0098(10) 0.0053(9) 0.0084(10)
O6 0.0148(12) 0.0441(17) 0.0290(15) 0.0154(13) 0.0082(11) 0.0067(12)
O7 0.0161(11) 0.0324(14) 0.0162(12) 0.0160(11) 0.0028(9) 0.0054(10)
O8 0.0147(11) 0.0251(13) 0.0287(14) 0.0154(11) 0.0078(10) 0.0054(10)
N1 0.0169(13) 0.0184(13) 0.0132(13) 0.0047(11) 0.0048(11) 0.0038(11)
N2 0.0227(15) 0.0262(16) 0.0131(14) 0.0000(12) 0.0038(11) 0.0084(13)
N3 0.0240(15) 0.0283(16) 0.0350(18) 0.0182(15) 0.0146(14) 0.0115(13)
N4 0.0184(13) 0.0189(13) 0.0130(13) 0.0071(11) 0.0049(11) 0.0052(11)
C1 0.0153(15) 0.0248(17) 0.0145(15) 0.0049(13) 0.0045(12) 0.0058(13)
C2 0.0171(15) 0.0194(16) 0.0189(16) 0.0048(13) 0.0052(13) 0.0051(13)
C3 0.0176(15) 0.0194(16) 0.0182(16) 0.0032(13) 0.0063(13) 0.0067(13)
C4 0.0134(14) 0.0162(15) 0.0145(15) 0.0057(12) 0.0042(12) 0.0039(12)
C5 0.0188(15) 0.0238(17) 0.0202(17) 0.0101(14) 0.0062(13) 0.0105(14)
C6 0.0141(14) 0.0242(17) 0.0117(14) 0.0045(13) 0.0039(12) 0.0058(13)
C7 0.0159(15) 0.0226(16) 0.0163(16) 0.0108(13) 0.0040(12) 0.0050(13)
C8 0.0165(15) 0.0160(15) 0.0186(16) 0.0071(13) 0.0069(12) 0.0071(12)
O9 0.0235(15) 0.058(2) 0.0231(15) 0.0117(15) 0.0071(12) 0.0200(15)
O10 0.0213(14) 0.0388(17) 0.0314(16) 0.0193(14) 0.0073(12) 0.0120(13)

loop_
_atom_type_symbol
_atom_type_description
_atom_type_scat_dispersion_real
_atom_type_scat_dispersion_imag
_atom_type_scat_source
C C 0.0033 0.0016 'International Tables Vol C Tables 4.2.6.8 and 6.1.1.4'
H H 0.0000 0.0000 'International Tables Vol C Tables 4.2.6.8 and 6.1.1.4'
N N 0.0061 0.0033 'International Tables Vol C Tables 4.2.6.8 and 6.1.1.4'
O O 0.0106 0.0060 'International Tables Vol C Tables 4.2.6.8 and 6.1.1.4'
Zn Zn 0.2839 1.4301 'International Tables Vol C Tables 4.2.6.8 and 6.1.1.4'

loop_
_geom_angle_atom_site_label_1
_geom_angle_atom_site_label_2
_geom_angle_atom_site_label_3
_geom_angle
_geom_angle_site_symmetry_1
_geom_angle_site_symmetry_3
O8 Zn1 N2 113.71(12) 2_666 .
O8 Zn1 N1 111.01(11) 2_666 .
N2 Zn1 N1 135.26(13) . .
O8 Zn1 O1 94.17(11) 2_666 .
N2 Zn1 O1 94.03(11) . .
N1 Zn1 O1 81.55(11) . .
O8 Zn1 O3 98.86(10) 2_666 .
N2 Zn1 O3 79.33(11) . .
N1 Zn1 O3 95.13(10) . .
O1 Zn1 O3 166.88(10) . .
O4 Zn2 N3 110.03(13) . .
O4 Zn2 N4 107.44(11) . .
N3 Zn2 N4 141.51(13) . .
O4 Zn2 O5 105.00(10) . .
N3 Zn2 O5 81.81(11) . .
N4 Zn2 O5 96.91(11) . .
O4 Zn2 O7 95.06(10) . .
N3 Zn2 O7 88.51(11) . .
N4 Zn2 O7 79.67(10) . .
O5 Zn2 O7 159.70(10) . .
C2 O1 Zn1 113.7(2) . .
C4 O3 Zn1 111.8(2) . .
C4 O4 Zn2 119.0(2) . .
C6 O5 Zn2 113.5(2) . .
C8 O7 Zn2 112.5(2) . .
C8 O8 Zn1 124.4(2) . 2_666
C1 N1 Zn1 109.8(2) . .
C1 N1 H1A 109.7 . .
Zn1 N1 H1A 109.7 . .
C1 N1 H1B 109.7 . .
Zn1 N1 H1B 109.7 . .
H1A N1 H1B 108.2 . .
C3 N2 Zn1 112.5(2) . .
C3 N2 H2A 109.1 . .
Zn1 N2 H2A 109.1 . .
C3 N2 H2B 109.1 . .
Zn1 N2 H2B 109.1 . .
H2A N2 H2B 107.8 . .
C5 N3 Zn2 111.0(2) . .
C5 N3 H3A 109.4 . .
Zn2 N3 H3A 109.4 . .
C5 N3 H3B 109.4 . .
Zn2 N3 H3B 109.4 . .
H3A N3 H3B 108.0 . .
C7 N4 Zn2 112.3(2) . .
C7 N4 H4A 109.1 . .
Zn2 N4 H4A 109.1 . .
C7 N4 H4B 109.1 . .
Zn2 N4 H4B 109.1 . .
H4A N4 H4B 107.9 . .
N1 C1 C2 112.1(3) . .
N1 C1 H1B 109.2 . .
C2 C1 H1B 109.2 . .
N1 C1 H1C 109.2 . .
C2 C1 H1C 109.2 . .
H1B C1 H1C 107.9 . .
O2 C2 O1 125.2(3) . .
O2 C2 C1 117.2(3) . .
O1 C2 C1 117.6(3) . .
N2 C3 C4 111.5(3) . .
N2 C3 H3B 109.3 . .
C4 C3 H3B 109.3 . .
N2 C3 H3C 109.3 . .
C4 C3 H3C 109.3 . .
H3B C3 H3C 108.0 . .
O3 C4 O4 124.2(3) . .
O3 C4 C3 119.4(3) . .
O4 C4 C3 116.4(3) . .
N3 C5 C6 112.1(3) . .
N3 C5 H5A 109.2 . .
C6 C5 H5A 109.2 . .
N3 C5 H5B 109.2 . .
C6 C5 H5B 109.2 . .
H5A C5 H5B 107.9 . .
O6 C6 O5 123.9(3) . .
O6 C6 C5 117.5(3) . .
O5 C6 C5 118.6(3) . .
N4 C7 C8 111.9(3) . .
N4 C7 H7A 109.2 . .
C8 C7 H7A 109.2 . .
N4 C7 H7B 109.2 . .
C8 C7 H7B 109.2 . .
H7A C7 H7B 107.9 . .
O7 C8 O8 124.9(3) . .
O7 C8 C7 119.7(3) . .
O8 C8 C7 115.4(3) . .
H9A O9 H9B 113(5) . .
H10A O10 H10B 95(5) . .

loop_
_geom_bond_atom_site_label_1
_geom_bond_atom_site_label_2
_geom_bond_distance
_geom_bond_site_symmetry_2
Zn1 O8 1.996(3) 2_666
Zn1 N2 2.017(3) .
Zn1 N1 2.019(3) .
Zn1 O1 2.113(3) .
Zn1 O3 2.168(2) .
Zn2 O4 2.023(3) .
Zn2 N3 2.029(3) .
Zn2 N4 2.032(3) .
Zn2 O5 2.080(2) .
Zn2 O7 2.195(2) .
O1 C2 1.256(4) .
O2 C2 1.247(4) .
O3 C4 1.241(4) .
O4 C4 1.273(4) .
O5 C6 1.270(4) .
O6 C6 1.247(4) .
O7 C8 1.243(4) .
O8 C8 1.275(4) .
O8 Zn1 1.996(2) 2_666
N1 C1 1.472(4) .
N1 H1A 0.9200 .
N1 H1B 0.9200 .
N2 C3 1.468(4) .
N2 H2A 0.9200 .
N2 H2B 0.9200 .
N3 C5 1.469(4) .
N3 H3A 0.9200 .
N3 H3B 0.9200 .
N4 C7 1.465(4) .
N4 H4A 0.9200 .
N4 H4B 0.9200 .
C1 C2 1.532(5) .
C1 H1B 0.9900 .
C1 H1C 0.9900 .
C3 C4 1.511(4) .
C3 H3B 0.9900 .
C3 H3C 0.9900 .
C5 C6 1.517(5) .
C5 H5A 0.9900 .
C5 H5B 0.9900 .
C7 C8 1.510(4) .
C7 H7A 0.9900 .
C7 H7B 0.9900 .
O9 H9A 0.90(4) .
O9 H9B 0.68(4) .
O10 H10A 0.62(4) .
O10 H10B 0.98(4) .
